data_4113983
loop_
_publ_author_name
'Diran Herebian'
'Eberhard Bothe'
'Frank Neese'
'Thomas Weyherm\"uller'
'Karl Wieghardt'

_publ_section_title
;
 Molecular and Electronic Structures of
 Bis-(o-diiminobenzosemiquinonato)metal(II) Complexes (Ni, Pd, Pt), Their
 Monocations and -Anions, and of Dimeric Dications Containing Weak
 Metal-Metal Bonds
;
_journal_name_full 'Journal of the American Chemical Society'
_journal_page_first 9116
_journal_page_last 9128
_journal_paper_doi 10.1021/ja030123u
_journal_volume 125
_journal_year 2003
_chemical_formula_structural '[C24 H20 N4 Pt]+, C F3 S O3 -'
_chemical_formula_sum 'C25 H20 F3 N4 O3 Pt S'
_chemical_formula_weight 708.60
_chemical_name_systematic
; 
 ? 
;
_space_group_IT_number 14
_symmetry_cell_setting monoclinic
_symmetry_space_group_name_Hall '-P 2yn'
_symmetry_space_group_name_H-M 'P 1 21/n 1'
_atom_sites_solution_hydrogens geom
_atom_sites_solution_primary direct
_atom_sites_solution_secondary difmap
_audit_creation_method SHELXL
_cell_angle_alpha 90.00
_cell_angle_beta 98.982(6)
_cell_angle_gamma 90.00
_cell_formula_units_Z 4
_cell_length_a 10.4524(4)
_cell_length_b 15.2095(8)
_cell_length_c 14.9194(8)
_cell_measurement_reflns_used 25149
_cell_measurement_temperature 100(2)
_cell_volume 2342.7(2)
_computing_cell_refinement 'DENZO, Nonius Collect Software'
_computing_data_collection 'DENZO, Nonius Collect Software'
_computing_data_reduction 'DENZO, Nonius Collect Software'
_computing_structure_refinement 'SHELXL-93 (Sheldrick, 1993)'
_computing_structure_solution 'SHELXS-86 (Sheldrick, 1990)'
_diffrn_ambient_temperature 100(2)
_diffrn_measurement_device 'Nonius Kappa-CCD'
_diffrn_measurement_method '357 images at 1 deg. in \w ,60 sec. each'
_diffrn_radiation_monochromator graphite
_diffrn_radiation_source 'Rotating Mo-anode'
_diffrn_radiation_type MoK\a
_diffrn_radiation_wavelength 0.71073
_diffrn_reflns_av_R_equivalents 0.0685
_diffrn_reflns_av_sigmaI/netI 0.0620
_diffrn_reflns_limit_h_max 16
_diffrn_reflns_limit_h_min -14
_diffrn_reflns_limit_k_max 13
_diffrn_reflns_limit_k_min -23
_diffrn_reflns_limit_l_max 22
_diffrn_reflns_limit_l_min -22
_diffrn_reflns_number 25149
_diffrn_reflns_theta_max 33.15
_diffrn_reflns_theta_min 3.85
_exptl_absorpt_coefficient_mu 6.140
_exptl_absorpt_correction_T_max 0.7627
_exptl_absorpt_correction_T_min 0.4276
_exptl_absorpt_correction_type 'gaussian, face indexed'
_exptl_crystal_colour black
_exptl_crystal_density_diffrn 2.009
_exptl_crystal_description 'opaque parallelepiped'
_exptl_crystal_F_000 1372
_exptl_crystal_size_max 0.20
_exptl_crystal_size_mid 0.10
_exptl_crystal_size_min 0.05
_refine_diff_density_max 1.538
_refine_diff_density_min -2.083
_refine_diff_density_rms 0.173
_refine_ls_extinction_method none
_refine_ls_goodness_of_fit_all 1.017
_refine_ls_goodness_of_fit_obs 1.046
_refine_ls_matrix_type full
_refine_ls_number_parameters 340
_refine_ls_number_reflns 8881
_refine_ls_number_restraints 0
_refine_ls_restrained_S_all 1.020
_refine_ls_restrained_S_obs 1.046
_refine_ls_R_factor_all 0.0411
_refine_ls_R_factor_obs 0.0301
_refine_ls_shift/esd_max 0.003
_refine_ls_shift/esd_mean 0.000
_refine_ls_structure_factor_coef Fsqd
_refine_ls_weighting_details 'w=1/[\s^2^(Fo^2^)+(0.0112P)^2^+1.6519P] where P=(Fo^2^+2Fc^2^)/3'
_refine_ls_weighting_scheme calc
_refine_ls_wR_factor_all 0.0680
_refine_ls_wR_factor_obs 0.0636
_reflns_number_observed 7450
_reflns_number_total 8899
_reflns_observed_criterion >2sigma(I)
_cod_data_source_file ja030123u_6.cif
_cod_data_source_block 8
_cod_depositor_comments
;
The following automatic conversions were performed:

'_refine_ls_weighting_scheme' value 'calc
w=1/[\s^2^(Fo^2^)+(0.0112P)^2^+1.6519P] where P=(Fo^2^+2Fc^2^)/3' was
changed to 'calc'. New tag '_refine_ls_weighting_details' was
created. The value of the new tag was set to
'w=1/[\s^2^(Fo^2^)+(0.0112P)^2^+1.6519P] where P=(Fo^2^+2Fc^2^)/3'.

Automatic conversion script
Id: cif_fix_values 3143 2015-03-26 13:38:13Z robertas 

2021-10-24
Z value and formula fixed to values more according to usual
chemical conventions.                 miguel
;
_cod_original_formula_sum 'C50 H40 F6 N8 O6 Pt2 S2'
_cod_original_formula_weight 1417.20
_cod_original_formula_units_Z 2
_cod_database_code 4113983

loop_
_symmetry_equiv_pos_as_xyz
'x, y, z'
'-x+1/2, y+1/2, -z+1/2'
'-x, -y, -z'
'x-1/2, -y-1/2, z-1/2'

loop_
_atom_site_aniso_label
_atom_site_aniso_U_11
_atom_site_aniso_U_22
_atom_site_aniso_U_33
_atom_site_aniso_U_23
_atom_site_aniso_U_13
_atom_site_aniso_U_12
Pt1 0.01000(5) 0.01276(5) 0.01135(5) 0.00001(3) 0.00146(3) -0.00068(3)
N1 0.0141(10) 0.0121(11) 0.0153(10) 0.0020(8) 0.0006(8) 0.0006(9)
N2 0.0129(10) 0.0145(11) 0.0152(9) 0.0005(8) 0.0035(7) -0.0003(9)
N3 0.0137(10) 0.0099(10) 0.0162(10) 0.0018(8) 0.0019(7) -0.0006(9)
N4 0.0129(10) 0.0148(10) 0.0120(9) -0.0002(8) 0.0014(7) -0.0019(9)
C1 0.0110(11) 0.0153(13) 0.0143(11) -0.0016(9) 0.0010(8) -0.0011(10)
C2 0.0118(11) 0.0165(13) 0.0150(11) -0.0023(9) 0.0008(8) -0.0030(10)
C3 0.0159(12) 0.0181(14) 0.0221(13) -0.0001(10) 0.0055(10) -0.0035(11)
C4 0.0198(13) 0.025(2) 0.0213(13) -0.0010(11) 0.0097(10) -0.0048(12)
C5 0.0158(12) 0.0220(15) 0.0241(13) -0.0053(11) 0.0077(10) -0.0033(11)
C6 0.0131(12) 0.0194(14) 0.0184(12) -0.0050(10) 0.0021(9) -0.0004(10)
C7 0.0166(12) 0.0160(12) 0.0117(10) 0.0013(9) 0.0047(8) -0.0008(10)
C8 0.0121(11) 0.0237(15) 0.0156(11) 0.0034(10) 0.0049(9) 0.0020(11)
C9 0.0204(13) 0.0219(15) 0.0235(13) 0.0034(11) 0.0088(10) 0.0046(12)
C10 0.0272(15) 0.0153(13) 0.0235(14) -0.0007(10) 0.0112(11) -0.0023(12)
C11 0.0189(13) 0.0200(14) 0.0191(12) -0.0033(10) 0.0048(9) -0.0053(11)
C12 0.0141(11) 0.0188(13) 0.0159(11) 0.0015(10) 0.0027(9) -0.0032(10)
C21 0.0122(11) 0.0169(13) 0.0122(11) -0.0027(9) 0.0000(8) 0.0004(10)
C22 0.0143(11) 0.0139(12) 0.0130(11) -0.0010(9) 0.0014(8) -0.0019(10)
C23 0.0183(12) 0.0184(13) 0.0140(11) 0.0016(10) 0.0034(9) -0.0020(11)
C24 0.0182(13) 0.0225(14) 0.0154(12) -0.0007(10) 0.0052(9) -0.0019(11)
C25 0.0168(12) 0.0228(15) 0.0143(11) -0.0031(10) 0.0039(9) 0.0052(11)
C26 0.0154(12) 0.0176(13) 0.0148(11) -0.0023(9) -0.0005(9) 0.0044(10)
C27 0.0174(12) 0.0138(12) 0.0115(10) 0.0009(9) 0.0028(8) 0.0021(10)
C28 0.0171(12) 0.0201(14) 0.0163(12) 0.0001(10) -0.0010(9) -0.0019(11)
C29 0.0288(15) 0.0165(14) 0.0170(12) 0.0004(10) 0.0007(10) -0.0004(12)
C30 0.030(2) 0.0209(15) 0.0168(12) 0.0058(10) 0.0034(10) 0.0103(13)
C31 0.0194(13) 0.030(2) 0.0210(13) 0.0075(12) 0.0056(10) 0.0073(12)
C32 0.0168(12) 0.0240(15) 0.0164(12) 0.0039(10) 0.0032(9) 0.0026(11)
S40 0.0126(3) 0.0184(3) 0.0200(3) 0.0013(2) 0.0019(2) 0.0027(3)
O40 0.0176(10) 0.0276(13) 0.0299(11) 0.0050(9) 0.0072(8) 0.0021(9)
O41 0.0183(10) 0.0193(11) 0.0297(11) 0.0017(8) 0.0068(8) 0.0042(9)
O42 0.0189(10) 0.0367(14) 0.0258(10) -0.0074(10) 0.0002(8) -0.0045(10)
C40 0.0221(14) 0.0189(14) 0.0243(13) 0.0001(11) 0.0016(10) 0.0032(12)
F40 0.0364(11) 0.0274(10) 0.0268(9) 0.0040(8) 0.0125(8) 0.0034(9)
F41 0.0317(11) 0.0216(10) 0.0356(10) 0.0041(8) 0.0075(8) 0.0125(8)
F42 0.0281(10) 0.0346(11) 0.0305(10) -0.0048(8) -0.0108(7) 0.0016(9)

loop_
_atom_site_label
_atom_site_type_symbol
_atom_site_fract_x
_atom_site_fract_y
_atom_site_fract_z
_atom_site_U_iso_or_equiv
_atom_site_thermal_displace_type
_atom_site_occupancy
_atom_site_calc_flag
_atom_site_refinement_flags
Pt1 Pt 0.604029(9) 0.047907(6) 0.573922(6) 0.01139(3) Uani 1 d .
N1 N 0.7173(2) -0.0372(2) 0.5243(2) 0.0140(4) Uani 1 d .
H1 H 0.7252(34) -0.0811(25) 0.5359(23) 0.017 Uiso 1 d .
N2 N 0.6930(2) 0.1265(2) 0.49508(14) 0.0141(4) Uani 1 d .
N3 N 0.4914(2) 0.1334(2) 0.62239(15) 0.0133(4) Uani 1 d .
H3 H 0.4780(32) 0.1794(25) 0.6098(22) 0.016 Uiso 1 d .
N4 N 0.5377(2) -0.0238(2) 0.67073(14) 0.0133(4) Uani 1 d .
C1 C 0.7891(2) -0.0071(2) 0.4648(2) 0.0137(5) Uani 1 d .
C2 C 0.7770(2) 0.0870(2) 0.4484(2) 0.0146(5) Uani 1 d .
C3 C 0.8508(3) 0.1270(2) 0.3869(2) 0.0184(5) Uani 1 d .
H3A H 0.8438(3) 0.1883(2) 0.3748(2) 0.022 Uiso 1 calc R
C4 C 0.9313(3) 0.0760(2) 0.3456(2) 0.0215(6) Uani 1 d .
H4 H 0.9792(3) 0.1024(2) 0.3037(2) 0.026 Uiso 1 calc R
C5 C 0.9460(3) -0.0158(2) 0.3632(2) 0.0202(6) Uani 1 d .
H5 H 1.0052(3) -0.0487(2) 0.3343(2) 0.024 Uiso 1 calc R
C6 C 0.8767(3) -0.0571(2) 0.4208(2) 0.0170(5) Uani 1 d .
H6 H 0.8865(3) -0.1185(2) 0.4316(2) 0.020 Uiso 1 calc R
C7 C 0.6901(3) 0.2207(2) 0.5001(2) 0.0145(5) Uani 1 d .
C8 C 0.5720(2) 0.2651(2) 0.4822(2) 0.0169(5) Uani 1 d .
H8 H 0.4939(2) 0.2335(2) 0.4641(2) 0.020 Uiso 1 calc R
C9 C 0.5700(3) 0.3561(2) 0.4912(2) 0.0214(6) Uani 1 d .
H9 H 0.4901(3) 0.3868(2) 0.4787(2) 0.026 Uiso 1 calc R
C10 C 0.6836(3) 0.4022(2) 0.5183(2) 0.0212(6) Uani 1 d .
H10 H 0.6815(3) 0.4643(2) 0.5248(2) 0.025 Uiso 1 calc R
C11 C 0.8010(3) 0.3574(2) 0.5362(2) 0.0191(5) Uani 1 d .
H11 H 0.8789(3) 0.3891(2) 0.5546(2) 0.023 Uiso 1 calc R
C12 C 0.8050(3) 0.2671(2) 0.5273(2) 0.0162(5) Uani 1 d .
H12 H 0.8853(3) 0.2367(2) 0.5397(2) 0.019 Uiso 1 calc R
C21 C 0.4226(2) 0.1061(2) 0.6842(2) 0.0140(5) Uani 1 d .
C22 C 0.4484(3) 0.0155(2) 0.7132(2) 0.0138(5) Uani 1 d .
C23 C 0.3850(3) -0.0182(2) 0.7839(2) 0.0168(5) Uani 1 d .
H23 H 0.4016(3) -0.0764(2) 0.8058(2) 0.020 Uiso 1 calc R
C24 C 0.3000(3) 0.0344(2) 0.8196(2) 0.0184(5) Uani 1 d .
H24 H 0.2558(3) 0.0110(2) 0.8652(2) 0.022 Uiso 1 calc R
C25 C 0.2749(3) 0.1228(2) 0.7913(2) 0.0178(5) Uani 1 d .
H25 H 0.2153(3) 0.1570(2) 0.8186(2) 0.021 Uiso 1 calc R
C26 C 0.3349(2) 0.1591(2) 0.7260(2) 0.0162(5) Uani 1 d .
H26 H 0.3192(2) 0.2186(2) 0.7082(2) 0.019 Uiso 1 calc R
C27 C 0.5904(3) -0.1078(2) 0.7001(2) 0.0142(5) Uani 1 d .
C28 C 0.5119(3) -0.1798(2) 0.7112(2) 0.0182(5) Uani 1 d .
H28 H 0.4203(3) -0.1743(2) 0.6988(2) 0.022 Uiso 1 calc R
C29 C 0.5679(3) -0.2597(2) 0.7406(2) 0.0211(6) Uani 1 d .
H29 H 0.5143(3) -0.3087(2) 0.7481(2) 0.025 Uiso 1 calc R
C30 C 0.7014(3) -0.2684(2) 0.7588(2) 0.0227(6) Uani 1 d .
H30 H 0.7392(3) -0.3233(2) 0.7786(2) 0.027 Uiso 1 calc R
C31 C 0.7798(3) -0.1966(2) 0.7482(2) 0.0232(6) Uani 1 d .
H31 H 0.8713(3) -0.2024(2) 0.7611(2) 0.028 Uiso 1 calc R
C32 C 0.7249(3) -0.1164(2) 0.7188(2) 0.0190(5) Uani 1 d .
H32 H 0.7789(3) -0.0675(2) 0.7114(2) 0.023 Uiso 1 calc R
S40 S 0.78312(6) -0.30335(5) 0.46175(4) 0.01707(13) Uani 1 d .
O40 O 0.8893(2) -0.2829(2) 0.41433(14) 0.0247(5) Uani 1 d .
O41 O 0.7294(2) -0.22864(15) 0.50346(14) 0.0221(4) Uani 1 d .
O42 O 0.6872(2) -0.3618(2) 0.41440(14) 0.0275(5) Uani 1 d .
C40 C 0.8593(3) -0.3670(2) 0.5592(2) 0.0220(6) Uani 1 d .
F40 F 0.7720(2) -0.39527(14) 0.60960(12) 0.0294(4) Uani 1 d .
F41 F 0.9186(2) -0.43773(13) 0.53253(13) 0.0294(4) Uani 1 d .
F42 F 0.9465(2) -0.31887(14) 0.61224(12) 0.0327(4) Uani 1 d .

loop_
_atom_type_symbol
_atom_type_description
_atom_type_scat_dispersion_real
_atom_type_scat_dispersion_imag
_atom_type_scat_source
C C 0.0033 0.0016 'International Tables Vol C Tables 4.2.6.8 and 6.1.1.4'
H H 0.0000 0.0000 'International Tables Vol C Tables 4.2.6.8 and 6.1.1.4'
N N 0.0061 0.0033 'International Tables Vol C Tables 4.2.6.8 and 6.1.1.4'
O O 0.0106 0.0060 'International Tables Vol C Tables 4.2.6.8 and 6.1.1.4'
F F 0.0171 0.0103 'International Tables Vol C Tables 4.2.6.8 and 6.1.1.4'
S S 0.1246 0.1234 'International Tables Vol C Tables 4.2.6.8 and 6.1.1.4'
Pt Pt -1.7033 8.3905 'International Tables Vol C Tables 4.2.6.8 and 6.1.1.4'

loop_
_geom_angle_atom_site_label_1
_geom_angle_atom_site_label_2
_geom_angle_atom_site_label_3
_geom_angle
_geom_angle_site_symmetry_3
N3 Pt1 N1 179.44(9) .
N3 Pt1 N2 100.41(10) .
N1 Pt1 N2 79.07(10) .
N3 Pt1 N4 78.58(9) .
N1 Pt1 N4 101.98(10) .
N2 Pt1 N4 170.15(9) .
N3 Pt1 Pt1 99.98(7) 3_656
N1 Pt1 Pt1 79.96(7) 3_656
N2 Pt1 Pt1 101.25(6) 3_656
N4 Pt1 Pt1 88.55(6) 3_656
C1 N1 Pt1 117.3(2) .
C2 N2 C7 119.6(2) .
C2 N2 Pt1 115.9(2) .
C7 N2 Pt1 123.3(2) .
C21 N3 Pt1 118.1(2) .
C22 N4 C27 120.9(2) .
C22 N4 Pt1 115.9(2) .
C27 N4 Pt1 122.9(2) .
N1 C1 C6 126.3(3) .
N1 C1 C2 114.1(2) .
C6 C1 C2 119.5(2) .
N2 C2 C3 127.3(3) .
N2 C2 C1 113.5(2) .
C3 C2 C1 119.2(2) .
C4 C3 C2 118.9(3) .
C3 C4 C5 122.2(3) .
C6 C5 C4 121.0(3) .
C5 C6 C1 119.2(3) .
C8 C7 C12 120.4(3) .
C8 C7 N2 119.9(2) .
C12 C7 N2 119.7(2) .
C9 C8 C7 119.3(3) .
C10 C9 C8 120.5(3) .
C9 C10 C11 119.9(3) .
C12 C11 C10 120.5(3) .
C11 C12 C7 119.5(3) .
N3 C21 C26 125.6(3) .
N3 C21 C22 114.1(2) .
C26 C21 C22 120.2(2) .
N4 C22 C23 128.7(3) .
N4 C22 C21 112.9(2) .
C23 C22 C21 118.3(2) .
C24 C23 C22 118.9(3) .
C23 C24 C25 122.8(3) .
C26 C25 C24 120.9(3) .
C25 C26 C21 118.9(3) .
C28 C27 C32 119.7(3) .
C28 C27 N4 122.1(2) .
C32 C27 N4 118.1(2) .
C29 C28 C27 119.8(3) .
C30 C29 C28 120.5(3) .
C29 C30 C31 119.7(3) .
C30 C31 C32 120.3(3) .
C31 C32 C27 119.9(3) .
O42 S40 O40 115.03(13) .
O42 S40 O41 114.06(13) .
O40 S40 O41 114.92(14) .
O42 S40 C40 104.32(15) .
O40 S40 C40 103.43(13) .
O41 S40 C40 102.95(13) .
F42 C40 F41 108.3(2) .
F42 C40 F40 107.8(2) .
F41 C40 F40 107.4(3) .
F42 C40 S40 110.8(2) .
F41 C40 S40 110.9(2) .
F40 C40 S40 111.5(2) .

loop_
_geom_bond_atom_site_label_1
_geom_bond_atom_site_label_2
_geom_bond_distance
_geom_bond_site_symmetry_2
Pt1 N3 1.966(2) .
Pt1 N1 1.975(2) .
Pt1 N2 2.005(2) .
Pt1 N4 2.017(2) .
Pt1 Pt1 3.1970(3) 3_656
N1 C1 1.329(3) .
N2 C2 1.345(3) .
N2 C7 1.434(4) .
N3 C21 1.321(3) .
N4 C22 1.348(3) .
N4 C27 1.432(3) .
C1 C6 1.427(4) .
C1 C2 1.454(4) .
C2 C3 1.424(4) .
C3 C4 1.361(4) .
C4 C5 1.425(5) .
C5 C6 1.361(4) .
C7 C8 1.396(4) .
C7 C12 1.398(4) .
C8 C9 1.390(4) .
C9 C10 1.384(4) .
C10 C11 1.393(4) .
C11 C12 1.381(4) .
C21 C26 1.434(4) .
C21 C22 1.457(4) .
C22 C23 1.426(4) .
C23 C24 1.363(4) .
C24 C25 1.422(4) .
C25 C26 1.356(4) .
C27 C28 1.394(4) .
C27 C32 1.396(4) .
C28 C29 1.390(4) .
C29 C30 1.385(4) .
C30 C31 1.389(4) .
C31 C32 1.390(4) .
S40 O42 1.440(2) .
S40 O40 1.440(2) .
S40 O41 1.450(2) .
S40 C40 1.824(3) .
C40 F42 1.330(3) .
C40 F41 1.333(3) .
C40 F40 1.340(3) .
